data_4022314
loop_
_publ_author_name
'Michael H. Howard'
'Victor Alexander'
'William J. Marshall'
'D. Christopher Roe'
'Ya-Jun Zheng'

_publ_section_title
;
 Reaction of 2,2-Bis(trifluoromethyl)-1,1-dicyanoethylene with
 6,6-Dimethylfulvene: Cycloadditions and a Rearrangement
;
_journal_name_full 'Journal of Organic Chemistry'
_journal_page_first 120
_journal_page_last 129
_journal_paper_doi 10.1021/jo0265333
_journal_volume 68
_journal_year 2003
_chemical_formula_moiety 'C14 H10 F6 N2 '
_chemical_formula_sum 'C14 H10 F6 N2'
_chemical_formula_weight 320.25
_space_group_IT_number 2
_symmetry_cell_setting triclinic
_symmetry_Int_Tables_number 2
_symmetry_space_group_name_Hall '-P 1'
_symmetry_space_group_name_H-M 'P -1'
_audit_creation_date 19102-03-06
_audit_creation_method 'by teXsan v1.8 and Calabrese Z-files'
_cell_angle_alpha 98.26(1)
_cell_angle_beta 96.85(1)
_cell_angle_gamma 71.46(1)
_cell_formula_units_Z 6
_cell_length_a 12.842(1)
_cell_length_b 18.551(1)
_cell_length_c 9.302(1)
_cell_measurement_temperature 173.2
_cell_volume 2072.79
_diffrn_reflns_av_R_equivalents 0.0353
_diffrn_reflns_number 11050
_diffrn_reflns_theta_max 24.10
_diffrn_reflns_theta_min 1.70
_exptl_crystal_colour colorless
_exptl_crystal_density_diffrn 1.539
_exptl_crystal_description 'irregular block'
_exptl_crystal_size_max 0.280
_exptl_crystal_size_mid 0.240
_exptl_crystal_size_min 0.230
_refine_diff_density_max 0.19
_refine_ls_goodness_of_fit_obs 1.90
_refine_ls_hydrogen_treatment noref
_refine_ls_matrix_type full
_refine_ls_number_parameters 715
_refine_ls_number_reflns 4596
_refine_ls_R_factor_obs 3.65
_refine_ls_shift/esd_max 0.01
_refine_ls_structure_factor_coef F
_refine_ls_weighting_scheme biweight
_refine_ls_wR_factor_obs 3.88
_reflns_number_gt 9322
_reflns_number_total 11050
_reflns_threshold_expression I>3.00\sI
_cod_data_source_file jo0265333-2_s1_3.cif
_cod_data_source_block A_TEXRAY.INF_file_is_not_p
_cod_original_formula_sum 'C14 H10 F6 N2 '
_cod_database_code 4022314

loop_
_symmetry_equiv_pos_as_xyz
'   +x,   +y,   +z'
'   -x,   -y,   -z'

loop_
_atom_site_aniso_label
_atom_site_aniso_B_11
_atom_site_aniso_B_22
_atom_site_aniso_B_33
_atom_site_aniso_B_12
_atom_site_aniso_B_13
_atom_site_aniso_B_23
F(1) 0.0493(7) 0.0370(7) 0.0573(8) -0.0161(6) 0.0063(6) 0.0112(6)
F(2) 0.0598(8) 0.0726(9) 0.0416(8) -0.0264(7) 0.0046(6) 0.0233(6)
F(3) 0.0394(7) 0.0606(8) 0.0548(8) -0.0260(6) -0.0020(6) 0.0179(6)
F(4) 0.0551(8) 0.0734(9) 0.0281(7) -0.0113(7) 0.0013(6) -0.0028(6)
F(5) 0.0369(7) 0.0763(9) 0.0469(8) -0.0070(6) 0.0137(6) -0.0044(7)
F(6) 0.0677(9) 0.0412(7) 0.0468(8) -0.0120(6) 0.0135(7) -0.0087(6)
F(11) 0.0615(8) 0.0327(6) 0.0415(7) -0.0135(6) 0.0153(6) 0.0054(5)
F(12) 0.0615(8) 0.0423(7) 0.0375(8) -0.0221(6) 0.0031(6) -0.0079(5)
F(13) 0.0494(8) 0.0375(7) 0.0498(8) 0.0051(6) 0.0166(6) 0.0025(5)
F(14) 0.0459(7) 0.0469(7) 0.0537(8) -0.0159(6) 0.0222(6) 0.0101(6)
F(15) 0.0437(7) 0.0643(8) 0.0237(7) -0.0155(6) 0.0110(5) -0.0007(5)
F(16) 0.0247(6) 0.0759(9) 0.0409(7) -0.0096(6) 0.0069(5) 0.0095(6)
F(21) 0.0580(1) 0.0590(1) 0.0730(1) -0.0270(1) 0.0380(1) 0.0000(1)
F(22) 0.0513(8) 0.0735(9) 0.0357(8) -0.0160(7) 0.0185(6) -0.0042(6)
F(23) 0.0289(7) 0.0787(10) 0.0634(9) -0.0047(7) 0.0143(6) 0.0032(7)
F(24) 0.0601(8) 0.0407(7) 0.0448(8) -0.0243(6) -0.0065(6) 0.0006(5)
F(25) 0.0518(8) 0.0357(7) 0.0718(10) 0.0007(6) 0.0077(7) -0.0005(6)
F(26) 0.0673(9) 0.0417(7) 0.0527(8) -0.0211(6) 0.0127(7) 0.0131(6)
N(2') 0.0570(1) 0.0410(1) 0.0540(1) -0.0230(1) 0.0030(1) 0.0080(1)
N(2") 0.0310(1) 0.0520(1) 0.0520(1) -0.0080(1) 0.0000(1) 0.0100(1)
N(12') 0.0450(1) 0.0340(1) 0.0400(1) -0.0110(1) 0.0110(1) 0.0040(1)
N(12") 0.0450(1) 0.0670(1) 0.0320(1) -0.0210(1) -0.0020(1) 0.0060(1)
N(22') 0.0550(1) 0.0450(1) 0.0320(1) -0.0200(1) -0.0050(1) 0.0060(1)
N(22") 0.0490(1) 0.0410(1) 0.0480(1) -0.0200(1) 0.0010(1) 0.0050(1)
C(1) 0.0300(1) 0.0380(1) 0.0260(1) -0.0100(1) 0.0000(1) 0.0040(1)
C(1') 0.0350(1) 0.0470(1) 0.0360(1) -0.0150(1) -0.0020(1) 0.0120(1)
C(1") 0.0360(1) 0.0510(1) 0.0340(1) -0.0110(1) 0.0020(1) 0.0040(1)
C(2) 0.0240(1) 0.0320(1) 0.0310(1) -0.0090(1) -0.0010(1) 0.0050(1)
C(2') 0.0330(1) 0.0310(1) 0.0340(1) -0.0070(1) 0.0000(1) 0.0020(1)
C(2") 0.0310(1) 0.0370(1) 0.0330(1) -0.0090(1) 0.0030(1) 0.0060(1)
C(3) 0.0260(1) 0.0310(1) 0.0310(1) -0.0110(1) 0.0010(1) 0.0010(1)
C(4) 0.0270(1) 0.0280(1) 0.0320(1) -0.0100(1) 0.0020(1) 0.0020(1)
C(5) 0.0280(1) 0.0300(1) 0.0350(1) -0.0090(1) 0.0000(1) 0.0060(1)
C(5') 0.0270(1) 0.0490(1) 0.0460(1) -0.0090(1) -0.0030(1) 0.0120(1)
C(6) 0.0300(1) 0.0390(1) 0.0300(1) -0.0110(1) -0.0030(1) 0.0070(1)
C(7) 0.0350(1) 0.0410(1) 0.0300(1) -0.0120(1) -0.0020(1) 0.0040(1)
C(8) 0.0420(1) 0.0450(1) 0.0280(1) -0.0160(1) 0.0040(1) 0.0000(1)
C(9) 0.0330(1) 0.0370(1) 0.0330(1) -0.0110(1) 0.0070(1) -0.0020(1)
C(11) 0.0260(1) 0.0350(1) 0.0230(1) -0.0090(1) 0.0050(1) 0.0030(1)
C(11') 0.0420(1) 0.0350(1) 0.0280(1) -0.0070(1) 0.0070(1) 0.0010(1)
C(11") 0.0280(1) 0.0450(1) 0.0280(1) -0.0080(1) 0.0060(1) 0.0050(1)
C(12) 0.0260(1) 0.0330(1) 0.0210(1) -0.0100(1) 0.0040(1) 0.0020(1)
C(12') 0.0260(1) 0.0370(1) 0.0240(1) -0.0080(1) 0.0040(1) 0.0070(1)
C(12") 0.0280(1) 0.0420(1) 0.0240(1) -0.0110(1) 0.0020(1) 0.0050(1)
C(13) 0.0300(1) 0.0350(1) 0.0260(1) -0.0140(1) 0.0060(1) 0.0020(1)
C(14) 0.0370(1) 0.0330(1) 0.0230(1) -0.0160(1) 0.0080(1) 0.0000(1)
C(15) 0.0370(1) 0.0340(1) 0.0210(1) -0.0140(1) 0.0040(1) 0.0030(1)
C(15') 0.0510(1) 0.0640(2) 0.0210(1) -0.0240(1) -0.0010(1) 0.0060(1)
C(16) 0.0290(1) 0.0380(1) 0.0240(1) -0.0090(1) 0.0020(1) 0.0040(1)
C(17) 0.0270(1) 0.0430(1) 0.0400(1) -0.0120(1) 0.0060(1) 0.0010(1)
C(18) 0.0360(1) 0.0490(1) 0.0470(1) -0.0170(1) 0.0200(1) -0.0050(1)
C(19) 0.0460(1) 0.0490(1) 0.0320(1) -0.0230(1) 0.0170(1) -0.0020(1)
C(21) 0.0270(1) 0.0350(1) 0.0300(1) -0.0090(1) 0.0060(1) 0.0020(1)
C(21') 0.0370(1) 0.0470(1) 0.0400(1) -0.0120(1) 0.0130(1) 0.0010(1)
C(21") 0.0410(1) 0.0360(1) 0.0390(1) -0.0080(1) 0.0060(1) 0.0060(1)
C(22) 0.0290(1) 0.0320(1) 0.0230(1) -0.0120(1) 0.0050(1) 0.0020(1)
C(22') 0.0340(1) 0.0330(1) 0.0280(1) -0.0130(1) 0.0040(1) 0.0030(1)
C(22") 0.0310(1) 0.0360(1) 0.0280(1) -0.0120(1) 0.0030(1) 0.0040(1)
C(23) 0.0280(1) 0.0380(1) 0.0250(1) -0.0130(1) 0.0060(1) 0.0030(1)
C(24) 0.0340(1) 0.0410(1) 0.0230(1) -0.0160(1) 0.0050(1) 0.0030(1)
C(25) 0.0370(1) 0.0460(1) 0.0270(1) -0.0170(1) -0.0010(1) 0.0070(1)
C(25') 0.0530(2) 0.0840(2) 0.0290(1) -0.0270(1) -0.0090(1) 0.0090(1)
C(26) 0.0310(1) 0.0440(1) 0.0340(1) -0.0110(1) -0.0020(1) 0.0050(1)
C(27) 0.0280(1) 0.0530(1) 0.0390(1) -0.0100(1) 0.0050(1) 0.0050(1)
C(28) 0.0350(1) 0.0590(1) 0.0480(1) -0.0100(1) 0.0150(1) -0.0050(1)

loop_
_atom_site_label
_atom_site_fract_x
_atom_site_fract_y
_atom_site_fract_z
_atom_site_B_iso_or_equiv
_atom_site_occupancy
F(1) 0.2545(1) 0.6151(1) 0.7058(1) 3.7(0) 1.0
F(2) 0.3224(1) 0.5552(1) 0.5079(1) 4.3(0) 1.0
F(3) 0.4228(1) 0.5441(1) 0.7111(1) 3.8(0) 1.0
F(4) 0.2846(1) 0.4248(1) 0.4204(1) 4.4(0) 1.0
F(5) 0.4419(1) 0.4043(1) 0.5448(1) 4.4(0) 1.0
F(6) 0.3281(1) 0.3475(1) 0.5825(1) 4.2(0) 1.0
F(11) 0.0931(11) 0.0559(6) 0.6481(13) 3.5(0) 1.0
F(12) 0.0614(1) 0.0645(1) 0.4192(1) 3.7(0) 1.0
F(13) 0.2277(1) 0.0371(1) 0.5178(1) 3.9(0) 1.0
F(14) 0.1738(1) 0.2527(1) 0.4509(1) 3.7(0) 1.0
F(15) 0.1801(1) 0.1454(1) 0.3265(1) 3.5(0) 1.0
F(16) 0.2996(1) 0.1517(1) 0.5062(1) 3.8(0) 1.0
F(21) 0.5532(1) -0.1154(1) 0.7327(2) 4.7(0) 1.0
F(22) 0.5208(1) -0.2111(1) 0.6000(1) 4.3(0) 1.0
F(23) 0.6486(1) -0.2288(1) 0.7740(2) 4.7(0) 1.0
F(24) 0.3761(1) -0.2709(1) 0.6946(1) 3.8(0) 1.0
F(25) 0.5369(1) -0.3205(1) 0.7979(2) 4.5(0) 1.0
F(26) 0.3973(1) -0.2776(1) 0.9245(1) 4.1(0) 1.0
N(2') 0.2403(2) 0.3466(1) 0.8739(2) 3.9(1) 1.0
N(2") 0.5316(1) 0.4041(1) 0.8943(2) 3.6(1) 1.0
N(12') -0.0115(1) 0.3639(1) 0.6097(2) 3.1(1) 1.0
N(12") -0.0911(2) 0.2106(1) 0.2734(2) 3.7(1) 1.0
N(22') 0.2533(2) -0.1204(1) 0.5567(2) 3.4(1) 1.0
N(22") 0.3762(2) 0.0188(1) 0.8807(2) 3.5(1) 1.0
C(1) 0.2839(2) 0.4798(1) 0.6691(2) 2.5(1) 1.0
C(1') 0.3213(2) 0.5491(1) 0.6494(2) 3.0(1) 1.0
C(1") 0.3347(2) 0.4137(1) 0.5529(2) 3.2(1) 1.0
C(2) 0.3185(1) 0.4550(1) 0.8268(2) 2.3(1) 1.0
C(2') 0.2736(2) 0.3932(1) 0.8490(2) 2.7(1) 1.0
C(2") 0.4397(2) 0.4259(1) 0.8612(2) 2.7(1) 1.0
C(3) 0.2684(2) 0.5242(1) 0.9410(2) 2.3(1) 1.0
C(4) 0.1443(2) 0.5516(1) 0.9076(2) 2.3(1) 1.0
C(5) 0.0947(2) 0.5438(1) 0.7769(2) 2.4(1) 1.0
C(5') -0.0282(2) 0.5696(1) 0.7435(3) 3.2(1) 1.0
C(6) 0.1568(2) 0.5029(1) 0.6446(2) 2.6(1) 1.0
C(7) 0.2816(2) 0.5082(1) 1.0968(2) 2.8(1) 1.0
C(8) 0.1871(2) 0.5385(1) 1.1571(2) 3.0(1) 1.0
C(9) 0.0932(2) 0.5754(1) 1.0539(2) 2.7(1) 1.0
C(11) 0.1180(1) 0.1656(1) 0.5667(2) 2.2(1) 1.0
C(11') 0.1238(2) 0.0805(1) 0.5369(2) 2.8(1) 1.0
C(11") 0.1930(2) 0.1791(1) 0.4609(2) 2.7(1) 1.0
C(12) -0.0040(1) 0.2202(1) 0.5421(2) 2.1(1) 1.0
C(12') -0.0067(1) 0.3010(1) 0.5819(2) 2.3(1) 1.0
C(12") -0.0512(2) 0.2137(1) 0.3898(2) 2.5(1) 1.0
C(13) -0.0767(2) 0.2017(1) 0.6456(2) 2.3(1) 1.0
C(14) -0.0271(2) 0.2060(1) 0.8004(2) 2.3(1) 1.0
C(15) 0.0791(2) 0.1985(1) 0.8386(2) 2.4(1) 1.0
C(15') 0.1279(2) 0.2062(2) 0.9917(2) 3.5(1) 1.0
C(16) 0.1614(2) 0.1825(1) 0.7244(2) 2.4(1) 1.0
C(17) -0.1917(2) 0.2568(1) 0.6584(2) 2.9(1) 1.0
C(18) -0.2161(2) 0.2708(1) 0.7961(2) 3.4(1) 1.0
C(19) -0.1218(2) 0.2327(1) 0.8986(2) 3.1(1) 1.0
C(21) 0.4634(2) -0.1852(1) 0.8426(2) 2.4(1) 1.0
C(21') 0.5472(2) -0.1853(1) 0.7358(2) 3.3(1) 1.0
C(21") 0.4423(2) -0.2639(1) 0.8130(2) 3.1(1) 1.0
C(22) 0.3529(1) -0.1180(1) 0.8193(2) 2.2(1) 1.0
C(22') 0.2998(2) -0.1208(1) 0.6694(2) 2.4(1) 1.0
C(22") 0.3712(2) -0.0422(1) 0.8536(2) 2.5(1) 1.0
C(23) 0.2708(2) -0.1197(1) 0.9290(2) 2.3(1) 1.0
C(24) 0.3246(2) -0.1158(1) 1.0818(2) 2.5(1) 1.0
C(25) 0.4329(2) -0.1408(1) 1.1154(2) 2.8(1) 1.0
C(25') 0.4863(2) -0.1339(2) 1.2666(3) 4.3(1) 1.0
C(26) 0.5139(2) -0.1748(1) 0.9997(2) 2.9(1) 1.0
C(27) 0.1676(2) -0.0525(1) 0.9384(3) 3.2(1) 1.0
C(28) 0.1495(2) -0.0248(1) 1.0749(3) 3.8(1) 1.0
C(29) 0.2383(2) -0.0653(2) 1.1814(3) 3.6(1) 1.0
H(3) 0.3011(15) 0.5627(11) 0.9364(20) 1.9(4) 1.0
H(5') -0.0541(21) 0.5262(16) 0.6940(29) 4.8(6) 1.0
H(5'') -0.0482(20) 0.6070(14) 0.6872(28) 3.9(5) 1.0
H(5'") -0.0688(22) 0.5934(15) 0.8318(31) 4.8(6) 1.0
H(6) 0.1390(16) 0.4557(12) 0.6213(21) 2.3(4) 1.0
H(6') 0.1353(17) 0.5333(12) 0.5773(24) 2.5(4) 1.0
H(7) 0.3516(19) 0.4811(12) 1.1480(24) 3.3(5) 1.0
H(8) 0.1813(18) 0.5367(12) 1.2529(28) 3.5(5) 1.0
H(9) 0.0347(21) 0.5562(14) 1.0614(26) 4.1(5) 1.0
H(9') 0.0661(19) 0.6314(15) 1.0743(25) 3.7(5) 1.0
H(13) -0.0808(17) 0.1474(13) 0.6073(23) 3.0(4) 1.0
H(15') 0.1830(24) 0.1556(17) 1.0168(31) 5.9(7) 1.0
H(15') 0.1673(28) 0.2441(20) 1.0068(36) 7.3(8) 1.0
H(15") 0.0738(26) 0.2172(18) 1.0636(35) 6.7(7) 1.0
H(16) 0.2246(21) 0.1362(14) 0.7396(26) 4.1(5) 1.0
H(16') 0.1850(17) 0.2290(12) 0.7294(22) 2.7(4) 1.0
H(17) -0.2428(18) 0.2770(12) 0.5709(25) 3.2(4) 1.0
H(18) -0.2870(20) 0.2995(13) 0.8285(25) 3.8(5) 1.0
H(19) -0.1118(18) 0.2653(14) 0.9865(28) 3.7(5) 1.0
H(19') -0.1320(19) 0.1861(14) 0.9343(26) 3.9(5) 1.0
H(23) 0.2514(16) -0.1670(11) 0.8974(21) 2.1(4) 1.0
H(25') 0.5346(29) -0.1836(21) 1.2922(38) 7.7(9) 1.0
H(25') 0.5342(28) -0.0970(19) 1.2840(37) 7.5(8) 1.0
H(25") 0.4297(28) -0.1038(18) 1.3396(37) 7.1(8) 1.0
H(26) 0.5549(19) -0.1396(13) 1.0014(24) 3.4(5) 1.0
H(26') 0.5604(19) -0.2260(14) 1.0249(24) 3.5(5) 1.0
H(27) 0.1193(19) -0.0363(12) 0.8558(26) 3.3(5) 1.0
H(28) 0.0875(23) 0.0211(16) 1.1095(29) 5.2(6) 1.0
H(29) 0.2636(20) -0.0322(15) 1.2389(29) 4.2(6) 1.0
H(29') 0.2117(20) -0.0993(14) 1.2444(27) 4.4(5) 1.0

loop_
_audit_author_name
_audit_author_address
'Marshall, William J.'
;  E.I. DuPont de Nemours & Co.
   c/o Will Marshall E228/326
   P.O. Box 80228
   Wilmington, DE 19880-0228
   USA
;

loop_
_audit_contact_author_name
_audit_contact_author_address
_audit_contact_author_email
_audit_contact_author_fax
_audit_contact_author_phone
'Marshall, William J.'
;  E.I. DuPont de Nemours & Co.
   c/o Will Marshall E228/326
   P.O. Box 80228
   Wilmington, DE 19880-0228
   USA
   Will.Marshall@usa.dupont.com
;
Will.Marshall@usa.dupont.com 1(302)695-1351 1(302)695-2128
